data_4110421
loop_
_publ_author_name
'Antonio Facchetti'
'Luca Beverina'
'Milko E. van der Boom'
'Pulak Dutta'
'Guennadi Evmenenko'
'Atindra D. Shukla'
'Charlotte E. Stern'
'Giorgio A. Pagani'
'Tobin J. Marks'

_publ_section_title
;
 Strategies for Electrooptic Film Fabrication. Influence of
 Pyrrole-Pyridine-Based Dibranched Chromophore Architecture on Covalent
 Self-Assembly, Thin-Film Microstructure, and Nonlinear Optical Response
;
_journal_name_full 'Journal of the American Chemical Society'
_journal_page_first 2142
_journal_page_last 2153
_journal_paper_doi 10.1021/ja057556c
_journal_volume 128
_journal_year 2006
_chemical_formula_sum 'C19 H17 N3'
_chemical_formula_weight 287.36
_chemical_melting_point 494
_chemical_name_common
;
Bis{1-(pyridin-4-yl)-2-
[2-(N-methylpyrrol-5-yl)]ethane}methane 
;
_chemical_name_systematic
; 
 ? 
;
_space_group_IT_number 61
_symmetry_cell_setting orthorhombic
_symmetry_space_group_name_Hall '-P 2ac 2ab'
_symmetry_space_group_name_H-M 'P b c a'
_atom_sites_solution_hydrogens geom
_atom_sites_solution_primary direct
_atom_sites_solution_secondary difmap
_audit_creation_method SHELXL-97
_cell_angle_alpha 90.00
_cell_angle_beta 90.00
_cell_angle_gamma 90.00
_cell_formula_units_Z 16
_cell_length_a 17.945(10)
_cell_length_b 7.785(4)
_cell_length_c 43.07(3)
_cell_measurement_temperature 293(2)
_cell_volume 6017(6)
_computing_cell_refinement 'Bruker SMART'
_computing_data_collection 'Bruker SMART'
_computing_data_reduction 'Bruker SHELXTL'
_computing_molecular_graphics 'Bruker SHELXTL'
_computing_publication_material 'Bruker SHELXTL'
_computing_structure_refinement 'SHELXL-97 (Sheldrick, 1997)'
_computing_structure_solution 'SHELXS-97 (Sheldrick, 1990)'
_diffrn_ambient_temperature 293(2)
_diffrn_measured_fraction_theta_full 0.950
_diffrn_measured_fraction_theta_max 0.950
_diffrn_measurement_device_type 'CCD area detector'
_diffrn_measurement_method 'omega scans'
_diffrn_radiation_monochromator graphite
_diffrn_radiation_source 'fine-focus sealed tube'
_diffrn_radiation_type MoK\a
_diffrn_radiation_wavelength 0.71073
_diffrn_reflns_av_R_equivalents 0.1294
_diffrn_reflns_av_sigmaI/netI 0.1460
_diffrn_reflns_limit_h_max 24
_diffrn_reflns_limit_h_min -23
_diffrn_reflns_limit_k_max 10
_diffrn_reflns_limit_k_min -10
_diffrn_reflns_limit_l_max 56
_diffrn_reflns_limit_l_min -56
_diffrn_reflns_number 53019
_diffrn_reflns_theta_full 29.00
_diffrn_reflns_theta_max 29.00
_diffrn_reflns_theta_min 0.95
_exptl_absorpt_coefficient_mu 0.077
_exptl_absorpt_correction_T_max 1.0000
_exptl_absorpt_correction_T_min 0.3444
_exptl_absorpt_correction_type multi-scan
_exptl_crystal_colour orange
_exptl_crystal_density_diffrn 1.269
_exptl_crystal_description plate
_exptl_crystal_F_000 2432
_exptl_crystal_size_max 0.212
_exptl_crystal_size_mid 0.204
_exptl_crystal_size_min 0.058
_refine_diff_density_max 0.184
_refine_diff_density_min -0.197
_refine_diff_density_rms 0.046
_refine_ls_extinction_method none
_refine_ls_goodness_of_fit_ref 0.890
_refine_ls_hydrogen_treatment fixed
_refine_ls_matrix_type full
_refine_ls_number_parameters 600
_refine_ls_number_reflns 7609
_refine_ls_number_restraints 630
_refine_ls_restrained_S_all 0.863
_refine_ls_R_factor_all 0.2328
_refine_ls_R_factor_gt 0.0655
_refine_ls_shift/su_max 0.009
_refine_ls_shift/su_mean 0.000
_refine_ls_structure_factor_coef Fsqd
_refine_ls_weighting_details 'calc w=1/[\s^2^(Fo^2^)+(0.1017P)^2^+0.0000P] where P=(Fo^2^+2Fc^2^)/3'
_refine_ls_weighting_scheme calc
_refine_ls_wR_factor_gt 0.1718
_refine_ls_wR_factor_ref 0.2285
_reflns_number_gt 2351
_reflns_number_total 7609
_reflns_threshold_expression >2sigma(I)
_cod_data_source_file ja057556csi20051114_012400.cif
_cod_data_source_block x
_cod_database_code 4110421

loop_
_symmetry_equiv_pos_as_xyz
'x, y, z'
'-x+1/2, -y, z+1/2'
'-x, y+1/2, -z+1/2'
'x+1/2, -y+1/2, -z'
'-x, -y, -z'
'x-1/2, y, -z-1/2'
'x, -y-1/2, z-1/2'
'-x-1/2, y-1/2, z'

loop_
_atom_site_label
_atom_site_type_symbol
_atom_site_fract_x
_atom_site_fract_y
_atom_site_fract_z
_atom_site_U_iso_or_equiv
_atom_site_adp_type
_atom_site_occupancy
_atom_site_symmetry_multiplicity
_atom_site_calc_flag
_atom_site_refinement_flags
_atom_site_disorder_assembly
_atom_site_disorder_group
C1 C 0.09514(19) 0.9180(4) 0.06779(8) 0.0547(9) Uani 1 1 d . . .
H1A H 0.0486 0.9625 0.0729 0.066 Uiso 1 1 calc R . .
C2 C 0.14199(17) 0.8757(4) 0.09179(7) 0.0454(8) Uani 1 1 d . . .
H2A H 0.1260 0.8872 0.1122 0.054 Uiso 1 1 calc R . .
C3 C 0.21316(17) 0.8157(4) 0.08549(6) 0.0410(7) Uani 1 1 d . . .
C4 C 0.23057(19) 0.7940(4) 0.05426(7) 0.0579(9) Uani 1 1 d . . .
H4A H 0.2767 0.7502 0.0485 0.069 Uiso 1 1 calc R . .
C5 C 0.1784(2) 0.8383(5) 0.03182(8) 0.0646(10) Uani 1 1 d . . .
H5A H 0.1915 0.8235 0.0111 0.077 Uiso 1 1 calc R . .
C6 C 0.26768(17) 0.7765(4) 0.10946(7) 0.0485(8) Uani 1 1 d . . .
H6A H 0.3089 0.7124 0.1034 0.058 Uiso 1 1 calc R . .
C7 C 0.26479(16) 0.8225(4) 0.13923(6) 0.0414(7) Uani 1 1 d . . .
H7A H 0.2241 0.8868 0.1458 0.050 Uiso 1 1 calc R . .
C8 C 0.32064(16) 0.7788(4) 0.16168(7) 0.0404(7) Uani 1 1 d . . .
C9 C 0.38578(16) 0.6850(4) 0.15790(7) 0.0479(8) Uani 1 1 d . . .
H9A H 0.4032 0.6396 0.1393 0.057 Uiso 1 1 calc R . .
C10 C 0.42049(17) 0.6702(4) 0.18636(7) 0.0472(8) Uani 1 1 d . . .
H10A H 0.4650 0.6130 0.1902 0.057 Uiso 1 1 calc R . .
C11 C 0.37773(16) 0.7549(4) 0.20819(7) 0.0418(8) Uani 1 1 d . . .
C12 C 0.25677(17) 0.9204(4) 0.20747(7) 0.0509(8) Uani 1 1 d . . .
H12A H 0.2238 0.9653 0.1918 0.061 Uiso 0.70(3) 1 d PR . .
H12B H 0.2777 1.0142 0.2191 0.061 Uiso 0.70(3) 1 d PR . .
H12C H 0.2291 0.8470 0.2213 0.061 Uiso 0.70(3) 1 d PR . .
H12D H 0.2632 0.9190 0.2297 0.061 Uiso 0.30(3) 1 d PR . .
H12E H 0.2093 0.8702 0.2024 0.061 Uiso 0.30(3) 1 d PR . .
H12F H 0.2579 1.0373 0.2002 0.061 Uiso 0.30(3) 1 d PR . .
C13 C 0.39098(17) 0.7783(4) 0.24088(7) 0.0431(8) Uani 1 1 d . . .
H13A H 0.3555 0.8374 0.2525 0.052 Uiso 1 1 calc R . .
C14 C 0.45183(17) 0.7194(4) 0.25551(7) 0.0488(8) Uani 1 1 d . . .
H14A H 0.4858 0.6588 0.2434 0.059 Uiso 1 1 calc R . .
C15 C 0.47070(17) 0.7394(4) 0.28813(7) 0.0434(8) Uani 1 1 d . . .
C16 C 0.42520(18) 0.8185(4) 0.30977(7) 0.0513(8) Uani 1 1 d . . .
H16A H 0.3794 0.8637 0.3038 0.062 Uiso 1 1 calc R . .
C17 C 0.4482(2) 0.8300(5) 0.34028(8) 0.0605(10) Uani 1 1 d . . .
H17A H 0.4168 0.8849 0.3543 0.073 Uiso 1 1 calc R . .
C18 C 0.5554(2) 0.6910(5) 0.33012(9) 0.0686(11) Uani 1 1 d . . .
H18A H 0.6003 0.6448 0.3369 0.082 Uiso 1 1 calc R . .
C19 C 0.53795(18) 0.6753(4) 0.29916(8) 0.0559(9) Uani 1 1 d . . .
H19A H 0.5711 0.6220 0.2856 0.067 Uiso 1 1 calc R . .
N1 N 0.11099(18) 0.9005(4) 0.03808(7) 0.0648(8) Uani 1 1 d . . .
N2 N 0.31677(13) 0.8221(3) 0.19270(5) 0.0389(6) Uani 1 1 d . . .
N3 N 0.51224(18) 0.7677(4) 0.35083(7) 0.0670(9) Uani 1 1 d . . .
C20 C 0.2674(4) 1.0046(9) -0.05169(17) 0.0668(16) Uani 0.679(3) 1 d PU A 1
H20A H 0.2272 1.0740 -0.0464 0.080 Uiso 0.679(3) 1 calc PR A 1
C21 C 0.3164(3) 0.9640(7) -0.02844(14) 0.0561(13) Uani 0.679(3) 1 d PU A 1
H21A H 0.3083 1.0032 -0.0083 0.067 Uiso 0.679(3) 1 calc PR A 1
C22 C 0.3785(4) 0.8635(12) -0.0352(3) 0.0434(17) Uani 0.679(3) 1 d PU A 1
C23 C 0.3837(4) 0.8142(11) -0.06661(16) 0.0584(17) Uani 0.679(3) 1 d PU A 1
H23A H 0.4240 0.7481 -0.0731 0.070 Uiso 0.679(3) 1 calc PR A 1
C24 C 0.3311(7) 0.8612(18) -0.08751(18) 0.0648(19) Uani 0.679(3) 1 d PU A 1
H24A H 0.3369 0.8254 -0.1080 0.078 Uiso 0.679(3) 1 calc PR A 1
C25 C 0.4330(3) 0.8091(6) -0.01272(11) 0.0467(11) Uani 0.679(3) 1 d PU A 1
H25A H 0.4708 0.7373 -0.0198 0.056 Uiso 0.679(3) 1 calc PR A 1
C26 C 0.4344(9) 0.8527(19) 0.0178(3) 0.046(2) Uani 0.679(3) 1 d PU A 1
H26A H 0.3970 0.9243 0.0252 0.055 Uiso 0.679(3) 1 calc PR A 1
C27 C 0.4905(3) 0.7947(7) 0.03940(14) 0.0444(12) Uani 0.679(3) 1 d PU A 1
C28 C 0.5486(3) 0.6821(9) 0.03501(14) 0.0480(15) Uani 0.679(3) 1 d PU A 1
H28A H 0.5603 0.6264 0.0165 0.058 Uiso 0.679(3) 1 calc PR A 1
C29 C 0.5868(3) 0.6658(8) 0.06284(13) 0.0518(14) Uani 0.679(3) 1 d PU A 1
H29A H 0.6286 0.5975 0.0661 0.062 Uiso 0.679(3) 1 calc PR A 1
C30 C 0.5526(3) 0.7675(7) 0.08487(12) 0.0425(12) Uani 0.679(3) 1 d PU A 1
C31 C 0.4450(4) 0.9737(9) 0.08414(14) 0.0520(18) Uani 0.679(3) 1 d PU A 1
H31A H 0.4747 1.0508 0.0964 0.062 Uiso 0.679(3) 1 d PR A 1
H31B H 0.4088 0.9186 0.0973 0.062 Uiso 0.679(3) 1 d PR A 1
H31C H 0.4197 1.0374 0.0682 0.062 Uiso 0.679(3) 1 d PR A 1
C32 C 0.5711(8) 0.7928(16) 0.1174(2) 0.0420(18) Uani 0.679(3) 1 d PU A 1
H32A H 0.5383 0.8552 0.1297 0.050 Uiso 0.679(3) 1 calc PR A 1
C33 C 0.6326(3) 0.7309(6) 0.13013(11) 0.0488(12) Uani 0.679(3) 1 d PU A 1
H33A H 0.6664 0.6783 0.1168 0.059 Uiso 0.679(3) 1 calc PR A 1
C34 C 0.6526(5) 0.7364(9) 0.16239(16) 0.0441(16) Uani 0.679(3) 1 d PU A 1
C35 C 0.6107(5) 0.8172(11) 0.18546(18) 0.0453(18) Uani 0.679(3) 1 d PU A 1
H35A H 0.5685 0.8799 0.1801 0.054 Uiso 0.679(3) 1 calc PR A 1
C36 C 0.6313(4) 0.8048(9) 0.2162(2) 0.0508(18) Uani 0.679(3) 1 d PU A 1
H36A H 0.6019 0.8595 0.2309 0.061 Uiso 0.679(3) 1 calc PR A 1
C37 C 0.7342(4) 0.6463(10) 0.2034(2) 0.0545(19) Uani 0.679(3) 1 d PU A 1
H37A H 0.7781 0.5912 0.2091 0.065 Uiso 0.679(3) 1 calc PR A 1
C38 C 0.7163(4) 0.6507(9) 0.1727(2) 0.0526(18) Uani 0.679(3) 1 d PU A 1
H38A H 0.7469 0.5958 0.1584 0.063 Uiso 0.679(3) 1 calc PR A 1
N4 N 0.2717(5) 0.956(2) -0.0805(4) 0.0681(19) Uani 0.679(3) 1 d PU A 1
N5 N 0.4925(2) 0.8474(6) 0.07054(11) 0.0447(10) Uani 0.679(3) 1 d PU A 1
N6 N 0.6924(4) 0.7167(8) 0.22606(14) 0.0533(15) Uani 0.679(3) 1 d PU A 1
C39 C 0.3799(8) 0.7697(19) -0.0854(3) 0.070(2) Uani 0.321(3) 1 d PU A 2
H39A H 0.4072 0.6950 -0.0978 0.084 Uiso 0.321(3) 1 calc PR A 2
C40 C 0.3998(9) 0.788(2) -0.0560(3) 0.054(3) Uani 0.321(3) 1 d PU A 2
H40A H 0.4415 0.7279 -0.0492 0.064 Uiso 0.321(3) 1 calc PR A 2
C41 C 0.3624(13) 0.893(3) -0.0341(7) 0.049(2) Uani 0.321(3) 1 d PU A 2
C42 C 0.3063(8) 0.988(2) -0.0479(4) 0.060(2) Uani 0.321(3) 1 d PU A 2
H42A H 0.2804 1.0700 -0.0365 0.072 Uiso 0.321(3) 1 calc PR A 2
C43 C 0.2881(17) 0.960(6) -0.0802(11) 0.065(3) Uani 0.321(3) 1 d PU A 2
H43A H 0.2490 1.0225 -0.0889 0.078 Uiso 0.321(3) 1 calc PR A 2
C44 C 0.3847(5) 0.9132(13) -0.0023(2) 0.0466(19) Uani 0.321(3) 1 d PU A 2
H44A H 0.3568 0.9902 0.0094 0.056 Uiso 0.321(3) 1 calc PR A 2
C45 C 0.4395(19) 0.837(4) 0.0124(6) 0.043(2) Uani 0.321(3) 1 d PU A 2
H45A H 0.4689 0.7623 0.0008 0.051 Uiso 0.321(3) 1 calc PR A 2
C46 C 0.4586(7) 0.8558(15) 0.0442(3) 0.044(2) Uani 0.321(3) 1 d PU A 2
C47 C 0.4195(6) 0.9530(14) 0.0673(2) 0.047(2) Uani 0.321(3) 1 d PU A 2
H47A H 0.3754 1.0133 0.0641 0.056 Uiso 0.321(3) 1 calc PR A 2
C48 C 0.4584(10) 0.943(2) 0.0956(3) 0.047(2) Uani 0.321(3) 1 d PU A 2
H48A H 0.4462 0.9983 0.1140 0.057 Uiso 0.321(3) 1 calc PR A 2
C49 C 0.5205(7) 0.8298(16) 0.0905(3) 0.046(2) Uani 0.321(3) 1 d PU A 2
C50 C 0.5722(8) 0.669(2) 0.0459(3) 0.047(3) Uani 0.321(3) 1 d PU A 2
H50A H 0.5859 0.5808 0.0604 0.056 Uiso 0.321(3) 1 d PR A 2
H50B H 0.6157 0.7337 0.0403 0.056 Uiso 0.321(3) 1 d PR A 2
H50C H 0.5513 0.6169 0.0277 0.056 Uiso 0.321(3) 1 d PR A 2
C51 C 0.5740(19) 0.775(4) 0.1109(5) 0.044(2) Uani 0.321(3) 1 d PU A 2
H51A H 0.6121 0.7043 0.1036 0.052 Uiso 0.321(3) 1 calc PR A 2
C52 C 0.5728(5) 0.8212(12) 0.1425(2) 0.044(2) Uani 0.321(3) 1 d PU A 2
H52A H 0.5337 0.8918 0.1486 0.052 Uiso 0.321(3) 1 calc PR A 2
C53 C 0.6258(9) 0.772(2) 0.1670(5) 0.043(2) Uani 0.321(3) 1 d PU A 2
C54 C 0.6923(11) 0.686(2) 0.1620(4) 0.050(3) Uani 0.321(3) 1 d PU A 2
H54A H 0.7076 0.6590 0.1419 0.060 Uiso 0.321(3) 1 calc PR A 2
C55 C 0.7339(9) 0.643(2) 0.1862(5) 0.051(3) Uani 0.321(3) 1 d PU A 2
H55A H 0.7777 0.5833 0.1820 0.061 Uiso 0.321(3) 1 calc PR A 2
C56 C 0.6557(11) 0.762(2) 0.2210(5) 0.049(3) Uani 0.321(3) 1 d PU A 2
H56A H 0.6429 0.7912 0.2412 0.059 Uiso 0.321(3) 1 calc PR A 2
C57 C 0.6083(12) 0.811(3) 0.1975(5) 0.045(3) Uani 0.321(3) 1 d PU A 2
H57A H 0.5645 0.8697 0.2021 0.054 Uiso 0.321(3) 1 calc PR A 2
N7 N 0.3233(14) 0.852(3) -0.0977(4) 0.073(3) Uani 0.321(3) 1 d PU A 2
N8 N 0.5166(5) 0.7832(13) 0.0598(3) 0.0454(17) Uani 0.321(3) 1 d PU A 2
N9 N 0.7191(8) 0.676(2) 0.2164(4) 0.051(3) Uani 0.321(3) 1 d PU A 2

loop_
_atom_site_aniso_label
_atom_site_aniso_U_11
_atom_site_aniso_U_22
_atom_site_aniso_U_33
_atom_site_aniso_U_23
_atom_site_aniso_U_13
_atom_site_aniso_U_12
C1 0.055(2) 0.054(2) 0.055(2) -0.0044(18) -0.0064(18) -0.0004(18)
C2 0.047(2) 0.0478(19) 0.0413(19) -0.0036(15) -0.0046(16) -0.0028(16)
C3 0.0476(19) 0.0405(18) 0.0350(18) 0.0002(14) -0.0051(15) -0.0008(15)
C4 0.059(2) 0.070(3) 0.045(2) -0.0076(18) 0.0014(18) 0.0047(19)
C5 0.069(3) 0.082(3) 0.042(2) 0.0013(19) -0.004(2) -0.004(2)
C6 0.0462(19) 0.0463(19) 0.053(2) -0.0039(16) -0.0031(16) 0.0059(16)
C7 0.0399(18) 0.0441(18) 0.0401(18) -0.0003(15) -0.0003(14) 0.0007(15)
C8 0.0421(18) 0.0388(18) 0.0402(18) 0.0006(14) -0.0029(15) -0.0019(15)
C9 0.0446(19) 0.053(2) 0.046(2) -0.0087(16) -0.0052(16) 0.0061(16)
C10 0.0413(18) 0.049(2) 0.051(2) -0.0058(16) -0.0032(16) 0.0048(16)
C11 0.0369(18) 0.0399(18) 0.0486(19) 0.0026(15) -0.0062(15) -0.0038(14)
C12 0.0486(19) 0.057(2) 0.0474(18) -0.0010(17) 0.0003(16) 0.0098(17)
C13 0.0447(19) 0.0415(19) 0.0432(19) 0.0018(14) -0.0063(15) -0.0053(15)
C14 0.0447(19) 0.048(2) 0.054(2) 0.0001(16) -0.0043(16) 0.0002(16)
C15 0.0465(19) 0.0388(18) 0.0449(19) 0.0037(15) -0.0098(16) -0.0021(15)
C16 0.0474(19) 0.052(2) 0.054(2) 0.0040(17) -0.0081(17) 0.0007(17)
C17 0.065(2) 0.068(3) 0.048(2) 0.0021(18) -0.0071(19) 0.004(2)
C18 0.067(3) 0.070(3) 0.068(3) 0.008(2) -0.025(2) 0.013(2)
C19 0.054(2) 0.055(2) 0.058(2) -0.0021(18) -0.0094(18) 0.0059(18)
N1 0.072(2) 0.070(2) 0.053(2) -0.0014(16) -0.0128(16) -0.0003(18)
N2 0.0391(14) 0.0372(14) 0.0405(15) -0.0006(12) -0.0024(12) 0.0013(12)
N3 0.078(2) 0.067(2) 0.0557(19) 0.0006(17) -0.0201(18) 0.0037(18)
C20 0.058(4) 0.068(3) 0.075(4) -0.004(3) -0.012(4) 0.011(3)
C21 0.054(3) 0.058(3) 0.057(3) -0.008(3) -0.008(3) 0.004(3)
C22 0.041(4) 0.044(3) 0.045(3) 0.003(3) 0.000(3) -0.001(3)
C23 0.057(3) 0.066(3) 0.053(4) -0.001(3) -0.005(3) 0.005(3)
C24 0.062(4) 0.072(3) 0.060(4) 0.008(4) -0.007(4) -0.007(3)
C25 0.046(3) 0.047(3) 0.047(3) 0.000(2) -0.001(2) 0.003(2)
C26 0.044(3) 0.046(4) 0.048(4) 0.005(3) -0.001(3) -0.004(3)
C27 0.042(3) 0.045(3) 0.046(3) 0.005(2) -0.003(2) -0.001(2)
C28 0.046(3) 0.055(3) 0.043(3) -0.001(3) 0.006(2) 0.008(3)
C29 0.048(3) 0.055(3) 0.052(3) 0.006(3) -0.002(3) 0.009(2)
C30 0.043(3) 0.045(3) 0.039(3) 0.003(2) 0.002(2) 0.004(2)
C31 0.052(4) 0.054(3) 0.050(5) -0.010(3) -0.002(4) 0.012(3)
C32 0.045(3) 0.042(3) 0.040(4) -0.001(3) 0.001(3) -0.002(3)
C33 0.046(2) 0.053(3) 0.048(3) 0.001(2) 0.004(2) 0.007(2)
C34 0.043(4) 0.045(3) 0.045(3) 0.004(3) 0.000(3) -0.002(3)
C35 0.041(3) 0.048(3) 0.048(4) 0.003(4) -0.004(4) 0.000(2)
C36 0.049(4) 0.052(3) 0.051(4) 0.000(3) -0.005(3) 0.006(3)
C37 0.050(3) 0.059(3) 0.054(5) -0.003(4) -0.010(4) 0.004(3)
C38 0.051(4) 0.061(3) 0.046(4) 0.001(3) -0.007(3) 0.010(3)
N4 0.067(4) 0.072(3) 0.065(3) 0.009(2) -0.010(4) 0.004(4)
N5 0.045(2) 0.044(2) 0.045(3) 0.0009(19) 0.000(2) 0.0041(19)
N6 0.052(4) 0.055(3) 0.053(3) 0.002(2) -0.009(3) 0.004(3)
C39 0.072(5) 0.075(5) 0.062(5) -0.004(5) -0.010(5) 0.007(4)
C40 0.057(5) 0.059(5) 0.045(5) 0.000(5) -0.004(5) 0.006(4)
C41 0.049(4) 0.051(4) 0.047(4) 0.001(4) -0.005(4) -0.003(4)
C42 0.059(5) 0.064(4) 0.058(4) 0.001(4) -0.016(5) 0.005(4)
C43 0.062(5) 0.070(4) 0.062(4) 0.006(4) -0.012(5) 0.002(5)
C44 0.047(4) 0.045(4) 0.048(4) 0.005(3) 0.002(3) 0.006(3)
C45 0.042(4) 0.043(4) 0.044(5) 0.003(4) 0.001(4) 0.000(4)
C46 0.044(4) 0.045(4) 0.044(4) 0.007(3) -0.003(4) -0.003(3)
C47 0.046(4) 0.049(4) 0.047(5) -0.003(4) -0.011(4) 0.007(4)
C48 0.047(5) 0.051(5) 0.044(5) 0.001(4) -0.010(5) -0.001(4)
C49 0.049(4) 0.050(4) 0.040(4) 0.003(4) -0.007(4) 0.004(4)
C50 0.041(6) 0.057(5) 0.042(6) 0.003(6) 0.010(5) 0.010(5)
C51 0.045(4) 0.045(4) 0.040(5) 0.004(4) 0.005(4) 0.000(4)
C52 0.046(4) 0.049(4) 0.036(4) 0.004(4) -0.004(4) 0.003(4)
C53 0.040(4) 0.044(4) 0.046(4) 0.005(4) -0.001(4) -0.003(4)
C54 0.047(6) 0.055(5) 0.047(5) 0.003(4) -0.003(5) 0.002(5)
C55 0.045(5) 0.059(4) 0.049(6) -0.001(6) -0.011(5) 0.008(4)
C56 0.042(6) 0.057(5) 0.048(5) 0.002(5) -0.004(5) 0.003(5)
C57 0.038(4) 0.052(4) 0.046(6) 0.005(5) -0.005(5) 0.000(4)
N7 0.070(5) 0.079(4) 0.071(5) 0.003(5) -0.013(5) -0.002(4)
N8 0.044(3) 0.046(3) 0.046(4) 0.005(3) 0.002(3) 0.002(3)
N9 0.041(5) 0.060(5) 0.051(6) -0.002(5) -0.008(5) 0.005(4)

loop_
_atom_type_symbol
_atom_type_description
_atom_type_scat_dispersion_real
_atom_type_scat_dispersion_imag
_atom_type_scat_source
C C 0.0033 0.0016 'International Tables Vol C Tables 4.2.6.8 and 6.1.1.4'
H H 0.0000 0.0000 'International Tables Vol C Tables 4.2.6.8 and 6.1.1.4'
N N 0.0061 0.0033 'International Tables Vol C Tables 4.2.6.8 and 6.1.1.4'

loop_
_geom_angle_atom_site_label_1
_geom_angle_atom_site_label_2
_geom_angle_atom_site_label_3
_geom_angle
N1 C1 C2 125.0(3)
N1 C1 H1A 117.5
C2 C1 H1A 117.5
C1 C2 C3 119.8(3)
C1 C2 H2A 120.1
C3 C2 H2A 120.1
C2 C3 C4 115.9(3)
C2 C3 C6 123.4(3)
C4 C3 C6 120.6(3)
C5 C4 C3 119.4(3)
C5 C4 H4A 120.3
C3 C4 H4A 120.3
N1 C5 C4 124.2(3)
N1 C5 H5A 117.9
C4 C5 H5A 117.9
C7 C6 C3 126.9(3)
C7 C6 H6A 116.6
C3 C6 H6A 116.6
C6 C7 C8 123.9(3)
C6 C7 H7A 118.0
C8 C7 H7A 118.0
N2 C8 C9 106.5(2)
N2 C8 C7 124.1(3)
C9 C8 C7 129.4(3)
C10 C9 C8 108.7(3)
C10 C9 H9A 125.7
C8 C9 H9A 125.7
C9 C10 C11 108.3(3)
C9 C10 H10A 125.8
C11 C10 H10A 125.8
C10 C11 N2 106.9(3)
C10 C11 C13 129.4(3)
N2 C11 C13 123.7(3)
N2 C12 H12A 109.8
N2 C12 H12B 109.7
H12A C12 H12B 109.2
N2 C12 H12C 109.7
H12A C12 H12C 109.2
H12B C12 H12C 109.2
N2 C12 H12D 109.6
H12A C12 H12D 140.6
H12B C12 H12D 56.2
H12C C12 H12D 56.2
N2 C12 H12E 109.7
H12A C12 H12E 56.2
H12B C12 H12E 140.6
H12C C12 H12E 56.2
H12D C12 H12E 109.2
N2 C12 H12F 109.7
H12A C12 H12F 56.2
H12B C12 H12F 56.2
H12C C12 H12F 140.6
H12D C12 H12F 109.2
H12E C12 H12F 109.2
C14 C13 C11 123.4(3)
C14 C13 H13A 118.3
C11 C13 H13A 118.3
C13 C14 C15 127.4(3)
C13 C14 H14A 116.3
C15 C14 H14A 116.3
C16 C15 C19 116.2(3)
C16 C15 C14 124.1(3)
C19 C15 C14 119.6(3)
C17 C16 C15 119.6(3)
C17 C16 H16A 120.2
C15 C16 H16A 120.2
N3 C17 C16 124.1(3)
N3 C17 H17A 118.0
C16 C17 H17A 118.0
N3 C18 C19 124.0(3)
N3 C18 H18A 118.0
C19 C18 H18A 118.0
C18 C19 C15 119.9(3)
C18 C19 H19A 120.1
C15 C19 H19A 120.1
C1 N1 C5 115.5(3)
C8 N2 C11 109.6(2)
C8 N2 C12 125.8(2)
C11 N2 C12 124.6(2)
C18 N3 C17 116.2(3)
N4 C20 C21 126.3(8)
N4 C20 H20A 116.9
C21 C20 H20A 116.9
C20 C21 C22 119.3(7)
C20 C21 H21A 120.3
C22 C21 H21A 120.3
C21 C22 C23 114.1(8)
C21 C22 C25 124.5(9)
C23 C22 C25 121.4(6)
C24 C23 C22 121.2(9)
C24 C23 H23A 119.4
C22 C23 H23A 119.4
N4 C24 C23 123.8(11)
N4 C24 H24A 118.1
C23 C24 H24A 118.1
C26 C25 C22 126.2(8)
C26 C25 H25A 116.9
C22 C25 H25A 116.9
C25 C26 C27 124.0(11)
C25 C26 H26A 118.0
C27 C26 H26A 118.0
C28 C27 N5 107.4(5)
C28 C27 C26 129.8(7)
N5 C27 C26 122.9(7)
C27 C28 C29 108.3(6)
C27 C28 H28A 125.8
C29 C28 H28A 125.8
H50A C28 H50B 67.7
H50A C28 H50C 84.6
H50B C28 H50C 106.3
C30 C29 C28 108.8(5)
C30 C29 H29A 125.6
C28 C29 H29A 125.6
H50A C29 H50B 108.4
C29 C30 N5 107.2(5)
C29 C30 C32 129.8(7)
N5 C30 C32 123.0(7)
C33 C32 C30 122.7(9)
C33 C32 H32A 118.6
C30 C32 H32A 118.6
C32 C33 C34 126.8(6)
C32 C33 H33A 116.6
C34 C33 H33A 116.6
C35 C34 C38 115.5(7)
C35 C34 C33 124.6(8)
C38 C34 C33 119.9(8)
C36 C35 C34 120.5(8)
C36 C35 H35A 119.8
C34 C35 H35A 119.8
N6 C36 C35 123.6(8)
N6 C36 H36A 118.2
C35 C36 H36A 118.2
N6 C37 C38 124.3(7)
N6 C37 H37A 117.9
C38 C37 H37A 117.9
C37 C38 C34 120.9(6)
C37 C38 H38A 119.5
C34 C38 H38A 119.5
C20 N4 C24 115.3(12)
C30 N5 C27 108.3(5)
C30 N5 C31 126.1(5)
C27 N5 C31 125.4(5)
C37 N6 C36 115.2(7)
N7 C39 C40 123.0(16)
N7 C39 H39A 118.5
C40 C39 H39A 118.5
C39 C40 C41 124.9(19)
C39 C40 H40A 117.6
C41 C40 H40A 117.6
C42 C41 C40 112(2)
C42 C41 C44 124(2)
C40 C41 C44 124.4(19)
C41 C42 C43 120(2)
C41 C42 H42A 120.1
C43 C42 H42A 120.1
N7 C43 C42 123(4)
N7 C43 H43A 118.4
C42 C43 H43A 118.4
C45 C44 C41 128.4(17)
C45 C44 H44A 115.8
C41 C44 H44A 115.8
C44 C45 C46 127(2)
C44 C45 H45A 116.6
C46 C45 H45A 116.6
N8 C46 C45 128.1(18)
N8 C46 C47 104.6(11)
C45 C46 C47 127.3(17)
C48 C47 C46 109.1(12)
C48 C47 H31B 38.8
C46 C47 H31B 129.5
C48 C47 H31C 90.4
C46 C47 H31C 124.2
C48 C47 H47A 125.4
C46 C47 H47A 125.4
H31B C47 H47A 97.1
H31C C47 H47A 60.7
C47 C48 C49 106.9(14)
C47 C48 H31A 98.3
C49 C48 H31A 109.1
C47 C48 H31B 66.2
C49 C48 H31B 130.0
C47 C48 H31C 25.0
C49 C48 H31C 121.5
C47 C48 H48A 126.6
C49 C48 H48A 126.6
H31A C48 H48A 66.7
H31B C48 H48A 78.4
H31C C48 H48A 108.8
C51 C49 N8 124.7(16)
C51 C49 C48 129.8(16)
N8 C49 C48 105.5(12)
N8 C50 H50A 109.9
N8 C50 H50B 109.7
H50A C50 H50B 109.5
N8 C50 H50C 108.8
H50A C50 H50C 109.5
H50B C50 H50C 109.5
C49 C51 C52 122(2)
C49 C51 H51A 119.1
C52 C51 H51A 119.1
C51 C52 C53 128.2(18)
C51 C52 H52A 115.9
C53 C52 H52A 115.9
C57 C53 C54 116.7(18)
C57 C53 C52 118.6(18)
C54 C53 C52 125(2)
C55 C54 C53 119.0(18)
C55 C54 H54A 120.5
C53 C54 H54A 120.5
C54 C55 N9 126.7(17)
C54 C55 H55A 116.7
N9 C55 H55A 116.7
N9 C56 C57 124.0(17)
N9 C56 H56A 118.0
C57 C56 H56A 118.0
C56 C57 C53 119.8(19)
C56 C57 H57A 120.1
C53 C57 H57A 120.1
C43 N7 C39 117(3)
C46 N8 C49 113.8(12)
C46 N8 C50 124.9(12)
C49 N8 C50 121.3(12)
C56 N9 C55 113.8(15)

loop_
_geom_bond_atom_site_label_1
_geom_bond_atom_site_label_2
_geom_bond_distance
C1 N1 1.318(4)
C1 C2 1.373(4)
C1 H1A 0.9300
C2 C3 1.387(4)
C2 H2A 0.9300
C3 C4 1.391(4)
C3 C6 1.455(4)
C4 C5 1.389(4)
C4 H4A 0.9300
C5 N1 1.331(4)
C5 H5A 0.9300
C6 C7 1.332(4)
C6 H6A 0.9300
C7 C8 1.434(4)
C7 H7A 0.9300
C8 N2 1.380(3)
C8 C9 1.388(4)
C9 C10 1.380(4)
C9 H9A 0.9300
C10 C11 1.381(4)
C10 H10A 0.9300
C11 N2 1.384(3)
C11 C13 1.439(4)
C12 N2 1.466(3)
C12 H12A 0.9623
C12 H12B 0.9623
C12 H12C 0.9623
C12 H12D 0.9622
C12 H12E 0.9623
C12 H12F 0.9623
C13 C14 1.342(4)
C13 H13A 0.9300
C14 C15 1.454(4)
C14 H14A 0.9300
C15 C16 1.384(4)
C15 C19 1.390(4)
C16 C17 1.380(4)
C16 H16A 0.9300
C17 N3 1.328(4)
C17 H17A 0.9300
C18 N3 1.324(4)
C18 C19 1.375(5)
C18 H18A 0.9300
C19 H19A 0.9300
C20 N4 1.299(19)
C20 C21 1.370(8)
C20 H20A 0.9300
C21 C22 1.392(9)
C21 H21A 0.9300
C22 C23 1.408(14)
C22 C25 1.441(11)
C23 C24 1.355(12)
C23 H23A 0.9300
C24 N4 1.33(2)
C24 H24A 0.9300
C25 C26 1.358(12)
C25 H25A 0.9300
C26 C27 1.443(17)
C26 H26A 0.9300
C27 C28 1.375(8)
C27 N5 1.403(8)
C28 C29 1.387(7)
C28 H28A 0.9300
C28 H50A 1.5064
C28 H50B 1.2893
C28 H50C 0.6001
C29 C30 1.380(8)
C29 H29A 0.9300
C29 H50A 0.6699
C29 H50B 1.2219
C30 N5 1.390(7)
C30 C32 1.452(12)
C31 N5 1.427(8)
C31 H31A 0.9610
C31 H31B 0.9610
C31 H31C 0.9611
C32 C33 1.324(15)
C32 H32A 0.9300
C33 C34 1.436(8)
C33 H33A 0.9300
C34 C35 1.396(9)
C34 C38 1.396(9)
C35 C36 1.376(9)
C35 H35A 0.9300
C36 N6 1.362(7)
C36 H36A 0.9300
C37 N6 1.348(8)
C37 C38 1.360(8)
C37 H37A 0.9300
C38 H38A 0.9300
C39 N7 1.31(3)
C39 C40 1.320(19)
C39 H39A 0.9300
C40 C41 1.42(3)
C40 H40A 0.9300
C41 C42 1.38(3)
C41 C44 1.44(3)
C42 C43 1.45(5)
C42 H42A 0.9300
C43 N7 1.29(5)
C43 H43A 0.9300
C44 C45 1.31(4)
C44 H44A 0.9300
C45 C46 1.42(3)
C45 H45A 0.9300
C46 N8 1.361(16)
C46 C47 1.435(16)
C47 C48 1.403(16)
C47 H31B 1.3294
C47 H31C 0.6576
C47 H47A 0.9300
C48 C49 1.44(2)
C48 H31A 0.8924
C48 H31B 0.9109
C48 H31C 1.5535
C48 H48A 0.9300
C49 C51 1.37(3)
C49 N8 1.375(17)
C50 N8 1.465(17)
C50 H50A 0.9601
C50 H50B 0.9600
C50 H50C 0.9600
C51 C52 1.41(2)
C51 H51A 0.9300
C52 C53 1.471(19)
C52 H52A 0.9300
C53 C57 1.38(2)
C53 C54 1.387(19)
C54 C55 1.326(18)
C54 H54A 0.9300
C55 N9 1.354(19)
C55 H55A 0.9300
C56 N9 1.34(2)
C56 C57 1.37(2)
C56 H56A 0.9300
C57 H57A 0.9300
